data_7213753
loop_
_publ_author_name
'Goswami, Soumyabrata'
'Sanda, Suresh'
'Konar, Sanjit'

_publ_section_title
;
 A porous metal organic framework with a bcu-type topology involving in
 situ ligand formation -- synthesis, structure, magnetic property and gas
 adsorption studies
;
_journal_issue 3
_journal_name_full CrystEngComm
_journal_page_first 369
_journal_paper_doi 10.1039/c3ce41612g
_journal_volume 16
_journal_year 2014
_chemical_formula_moiety 'C30 H30 Cu3 N28 O2'
_chemical_formula_sum 'C30 H30 Cu3 N28 O2'
_chemical_formula_weight 1005.47
_chemical_name_systematic
; 
 ? 
;
_space_group_IT_number 14
_symmetry_cell_setting monoclinic
_symmetry_space_group_name_Hall '-P 2ybc'
_symmetry_space_group_name_H-M 'P 1 21/c 1'
_atom_sites_solution_hydrogens geom
_atom_sites_solution_primary direct
_atom_sites_solution_secondary difmap
_audit_creation_method SHELXL-97
_cell_angle_alpha 90.00
_cell_angle_beta 129.256(8)
_cell_angle_gamma 90.00
_cell_formula_units_Z 2
_cell_length_a 12.9517(17)
_cell_length_b 14.733(2)
_cell_length_c 20.052(3)
_cell_measurement_reflns_used 2008
_cell_measurement_temperature 296(2)
_cell_measurement_theta_max 16.58
_cell_measurement_theta_min 2.46
_cell_volume 2962.8(8)
_computing_cell_refinement 'Bruker SAINT'
_computing_data_collection 'Bruker APEX2'
_computing_data_reduction 'Bruker SAINT'
_computing_molecular_graphics 'Bruker SHELXTL'
_computing_publication_material 'Bruker SHELXTL'
_computing_structure_refinement 'SHELXL-97 (Sheldrick, 2008)'
_computing_structure_solution 'SHELXS-97 (Sheldrick, 2008)'
_diffrn_ambient_temperature 296(2)
_diffrn_measured_fraction_theta_full 0.988
_diffrn_measured_fraction_theta_max 0.988
_diffrn_measurement_device_type 'Bruker APEX-II CCD'
_diffrn_measurement_method '\f and \w scans'
_diffrn_radiation_monochromator graphite
_diffrn_radiation_source 'fine-focus sealed tube'
_diffrn_radiation_type MoK\a
_diffrn_radiation_wavelength 0.71073
_diffrn_reflns_av_R_equivalents 0.1264
_diffrn_reflns_av_unetI/netI 0.1755
_diffrn_reflns_limit_h_max 17
_diffrn_reflns_limit_h_min -17
_diffrn_reflns_limit_k_max 19
_diffrn_reflns_limit_k_min -19
_diffrn_reflns_limit_l_max 27
_diffrn_reflns_limit_l_min -27
_diffrn_reflns_number 29766
_diffrn_reflns_theta_full 28.84
_diffrn_reflns_theta_max 28.84
_diffrn_reflns_theta_min 1.91
_exptl_absorpt_coefficient_mu 1.114
_exptl_absorpt_correction_T_max 0.732
_exptl_absorpt_correction_T_min 0.658
_exptl_absorpt_correction_type multi-scan
_exptl_absorpt_process_details multi-scan
_exptl_crystal_colour green
_exptl_crystal_density_diffrn 1.127
_exptl_crystal_density_method 'not measured'
_exptl_crystal_description block
_exptl_crystal_F_000 1018.0
_exptl_crystal_size_max 0.40
_exptl_crystal_size_mid 0.32
_exptl_crystal_size_min 0.28
_refine_diff_density_max 0.671
_refine_diff_density_min -0.634
_refine_diff_density_rms 0.098
_refine_ls_extinction_method none
_refine_ls_goodness_of_fit_ref 0.905
_refine_ls_hydrogen_treatment constr
_refine_ls_matrix_type full
_refine_ls_number_parameters 288
_refine_ls_number_reflns 7664
_refine_ls_number_restraints 0
_refine_ls_restrained_S_all 0.905
_refine_ls_R_factor_all 0.1281
_refine_ls_R_factor_gt 0.0634
_refine_ls_shift/su_max 0.000
_refine_ls_shift/su_mean 0.000
_refine_ls_structure_factor_coef Fsqd
_refine_ls_weighting_details 'calc w=1/[\s^2^(Fo^2^)+(0.0100P)^2^+0.0000P] where P=(Fo^2^+2Fc^2^)/3'
_refine_ls_weighting_scheme calc
_refine_ls_wR_factor_gt 0.1371
_refine_ls_wR_factor_ref 0.1537
_reflns_number_gt 6343
_reflns_number_total 7664
_reflns_threshold_expression >2sigma(I)
_cod_data_source_file c3ce41612g.txt
_cod_data_source_block SGCu4ptz
_cod_depositor_comments
;
The following automatic conversions were performed:

'_symmetry_cell_setting' value 'Monoclinic' changed to 'monoclinic'
according to
/usr/data/users/saulius/automatic-downloads/current/RSC/lib/dictionaries/cif_core.dic
dictionary named 'cif_core.dic' version 2.4.2 from 2011-04-26.

Automatic conversion script
Id: cif_fix_values 2281 2013-09-26 08:29:07Z andrius 
;
_cod_original_cell_volume 2962.8(7)
_cod_original_sg_symbol_H-M 'P 21/c'
_cod_database_code 7213753

loop_
_symmetry_equiv_pos_as_xyz
'x, y, z'
'-x, y+1/2, -z+1/2'
'-x, -y, -z'
'x, -y-1/2, z-1/2'

loop_
_atom_site_label
_atom_site_type_symbol
_atom_site_fract_x
_atom_site_fract_y
_atom_site_fract_z
_atom_site_U_iso_or_equiv
_atom_site_adp_type
_atom_site_occupancy
_atom_site_symmetry_multiplicity
_atom_site_calc_flag
_atom_site_refinement_flags
Cu1 Cu 0.5000 0.0000 0.5000 0.03454(19) Uani 1 2 d S
Cu3 Cu 0.61344(5) 0.20816(3) 0.59763(3) 0.04229(18) Uani 1 1 d .
O1 O 0.4623(4) 0.3401(3) 0.5022(2) 0.0812(11) Uani 1 1 d .
N5 N 0.5541(3) 0.0958(2) 0.4561(2) 0.0407(8) Uani 1 1 d .
N7 N 0.6047(3) 0.1751(2) 0.4960(2) 0.0419(8) Uani 1 1 d .
N8 N 0.6284(3) 0.2265(2) 0.4538(2) 0.0459(9) Uani 1 1 d .
N6 N 0.5444(3) 0.0927(2) 0.3864(2) 0.0467(9) Uani 1 1 d .
N12 N 0.6096(3) 0.2448(2) 0.6928(2) 0.0454(9) Uani 1 1 d .
N2 N 0.7505(3) 0.0675(2) 0.6686(2) 0.0450(9) Uani 1 1 d .
N1 N 0.6861(3) -0.0022(2) 0.6137(2) 0.0412(8) Uani 1 1 d .
N4 N 0.7666(3) -0.0733(2) 0.6397(2) 0.0446(8) Uani 1 1 d .
N3 N 0.8740(3) 0.0412(2) 0.7325(2) 0.0496(9) Uani 1 1 d .
N9 N 0.4613(3) 0.1264(2) 0.5503(2) 0.0413(8) Uani 1 1 d .
N10 N 0.3709(5) 0.1433(3) 0.5482(3) 0.0885(15) Uani 1 1 d .
N13 N 0.7745(3) 0.2876(2) 0.6504(2) 0.0443(9) Uani 1 1 d .
N11 N 0.2818(7) 0.1579(6) 0.5454(6) 0.231(5) Uani 1 1 d .
N14 N 0.3335(5) 0.3603(4) 0.3572(3) 0.0932(16) Uani 1 1 d .
C5 C 0.5901(4) 0.1740(3) 0.3871(3) 0.0447(11) Uani 1 1 d .
C6 C 0.5969(4) 0.2012(3) 0.3190(3) 0.0489(11) Uani 1 1 d .
C7 C 0.6381(5) 0.2894(3) 0.3186(3) 0.0636(14) Uani 1 1 d .
H7 H 0.6628 0.3308 0.3615 0.076 Uiso 1 1 calc R
C10 C 0.5666(5) 0.3287(3) 0.6908(3) 0.0619(13) Uani 1 1 d .
H10 H 0.5407 0.3681 0.6463 0.074 Uiso 1 1 calc R
C1 C 0.8826(4) -0.0438(3) 0.7128(3) 0.0424(10) Uani 1 1 d .
C2 C 1.0018(4) -0.1008(3) 0.7616(3) 0.0469(11) Uani 1 1 d .
C4 C 1.1128(4) -0.0818(3) 0.8452(3) 0.0552(12) Uani 1 1 d .
H4 H 1.1139 -0.0311 0.8733 0.066 Uiso 1 1 calc R
C9 C 0.6410(5) 0.1868(3) 0.7537(3) 0.0614(14) Uani 1 1 d .
H9 H 0.6657 0.1280 0.7523 0.074 Uiso 1 1 calc R
C8 C 0.5604(5) 0.1426(3) 0.2542(3) 0.0640(14) Uani 1 1 d .
H8 H 0.5318 0.0841 0.2527 0.077 Uiso 1 1 calc R
C3 C 1.0041(4) -0.1784(3) 0.7225(3) 0.0613(13) Uani 1 1 d .
H3 H 0.9310 -0.1931 0.6662 0.074 Uiso 1 1 calc R
C11 C 0.8842(4) 0.2671(3) 0.7318(3) 0.0584(13) Uani 1 1 d .
H11 H 0.8840 0.2147 0.7576 0.070 Uiso 1 1 calc R
C12 C 0.7782(4) 0.3616(3) 0.6132(3) 0.0549(12) Uani 1 1 d .
H12 H 0.7039 0.3754 0.5570 0.066 Uiso 1 1 calc R
C14 C 0.3928(9) 0.4431(5) 0.3604(6) 0.170(4) Uani 1 1 d .
H14A H 0.4140 0.4794 0.4074 0.255 Uiso 1 1 calc R
H14B H 0.3315 0.4756 0.3074 0.255 Uiso 1 1 calc R
H14C H 0.4728 0.4303 0.3686 0.255 Uiso 1 1 calc R
C13 C 0.2402(9) 0.3204(9) 0.2724(5) 0.243(6) Uani 1 1 d .
H13A H 0.2289 0.2571 0.2780 0.364 Uiso 1 1 calc R
H13B H 0.2739 0.3267 0.2417 0.364 Uiso 1 1 calc R
H13C H 0.1558 0.3508 0.2414 0.364 Uiso 1 1 calc R
C15 C 0.3772(6) 0.3122(5) 0.4279(5) 0.096(2) Uani 1 1 d .
H15 H 0.3413 0.2548 0.4203 0.116 Uiso 1 1 calc R

loop_
_atom_site_aniso_label
_atom_site_aniso_U_11
_atom_site_aniso_U_22
_atom_site_aniso_U_33
_atom_site_aniso_U_23
_atom_site_aniso_U_13
_atom_site_aniso_U_12
Cu1 0.0358(4) 0.0380(4) 0.0297(4) 0.0005(3) 0.0207(3) -0.0023(3)
Cu3 0.0503(3) 0.0509(4) 0.0360(3) -0.0118(3) 0.0322(3) -0.0137(2)
O1 0.088(3) 0.094(3) 0.061(3) -0.007(2) 0.046(2) -0.004(2)
N5 0.052(2) 0.043(2) 0.037(2) -0.0066(18) 0.0327(19) -0.0097(17)
N7 0.055(2) 0.045(2) 0.032(2) -0.0047(17) 0.0302(19) -0.0108(17)
N8 0.073(3) 0.041(2) 0.043(2) -0.0060(18) 0.046(2) -0.0127(18)
N6 0.070(2) 0.041(2) 0.043(2) -0.0034(18) 0.042(2) -0.0083(18)
N12 0.061(2) 0.047(2) 0.040(2) -0.0072(19) 0.038(2) -0.0054(18)
N2 0.035(2) 0.046(2) 0.037(2) -0.0046(18) 0.0144(18) 0.0051(16)
N1 0.0355(19) 0.043(2) 0.040(2) 0.0050(18) 0.0215(18) 0.0078(17)
N4 0.045(2) 0.038(2) 0.035(2) 0.0004(17) 0.0179(19) 0.0067(17)
N3 0.041(2) 0.042(2) 0.046(2) -0.0100(18) 0.018(2) 0.0033(17)
N9 0.041(2) 0.050(2) 0.037(2) -0.0049(17) 0.0268(18) -0.0063(16)
N10 0.079(3) 0.082(3) 0.134(4) -0.048(3) 0.081(3) -0.023(3)
N13 0.048(2) 0.051(2) 0.033(2) -0.0086(18) 0.026(2) -0.0125(17)
N11 0.151(6) 0.261(9) 0.389(12) -0.188(9) 0.222(8) -0.091(6)
N14 0.093(4) 0.105(4) 0.049(3) 0.017(3) 0.030(3) -0.015(3)
C5 0.059(3) 0.045(3) 0.040(3) 0.002(2) 0.036(2) -0.003(2)
C6 0.058(3) 0.059(3) 0.041(3) 0.007(2) 0.037(3) 0.001(2)
C7 0.103(4) 0.061(3) 0.056(3) -0.019(3) 0.065(3) -0.025(3)
C10 0.094(4) 0.060(3) 0.050(3) -0.002(3) 0.054(3) -0.007(3)
C1 0.041(3) 0.044(3) 0.034(3) 0.004(2) 0.020(2) 0.003(2)
C2 0.042(2) 0.049(3) 0.041(3) -0.001(2) 0.022(2) 0.009(2)
C4 0.047(3) 0.060(3) 0.034(3) -0.013(2) 0.014(2) 0.013(2)
C9 0.100(4) 0.057(3) 0.057(3) 0.006(3) 0.064(3) 0.013(3)
C8 0.105(4) 0.053(3) 0.053(3) -0.010(3) 0.059(3) -0.017(3)
C3 0.047(3) 0.060(3) 0.050(3) -0.004(3) 0.018(3) 0.010(2)
C11 0.055(3) 0.057(3) 0.047(3) 0.007(2) 0.025(3) -0.016(2)
C12 0.050(3) 0.065(3) 0.033(3) 0.006(2) 0.018(2) -0.013(2)
C14 0.216(9) 0.087(6) 0.222(10) 0.029(6) 0.146(9) 0.001(6)
C13 0.180(9) 0.347(16) 0.049(5) -0.011(7) 0.000(5) -0.125(10)
C15 0.091(5) 0.107(6) 0.088(5) -0.018(5) 0.055(5) -0.023(4)

loop_
_atom_type_symbol
_atom_type_description
_atom_type_scat_dispersion_real
_atom_type_scat_dispersion_imag
_atom_type_scat_source
C C 0.0033 0.0016 'International Tables Vol C Tables 4.2.6.8 and 6.1.1.4'
Cu Cu 0.3201 1.2651 'International Tables Vol C Tables 4.2.6.8 and 6.1.1.4'
N N 0.0061 0.0033 'International Tables Vol C Tables 4.2.6.8 and 6.1.1.4'
O O 0.0106 0.0060 'International Tables Vol C Tables 4.2.6.8 and 6.1.1.4'
H H 0.0000 0.0000 'International Tables Vol C Tables 4.2.6.8 and 6.1.1.4'

loop_
_geom_angle_atom_site_label_1
_geom_angle_atom_site_label_2
_geom_angle_atom_site_label_3
_geom_angle
_geom_angle_site_symmetry_1
_geom_angle_site_symmetry_3
N5 Cu1 N5 179.998(1) 3_656 .
N5 Cu1 N1 89.54(13) 3_656 .
N5 Cu1 N1 90.46(13) . .
N5 Cu1 N1 90.46(13) 3_656 3_656
N5 Cu1 N1 89.54(13) . 3_656
N1 Cu1 N1 179.999(1) . 3_656
N5 Cu1 N9 98.17(12) 3_656 .
N5 Cu1 N9 81.83(12) . .
N1 Cu1 N9 87.37(12) . .
N1 Cu1 N9 92.63(12) 3_656 .
N5 Cu1 N9 81.83(12) 3_656 3_656
N5 Cu1 N9 98.17(12) . 3_656
N1 Cu1 N9 92.63(12) . 3_656
N1 Cu1 N9 87.37(12) 3_656 3_656
N9 Cu1 N9 180.0 . 3_656
N9 Cu3 N13 177.37(15) . .
N9 Cu3 N12 90.22(13) . .
N13 Cu3 N12 89.14(13) . .
N9 Cu3 N7 88.04(13) . .
N13 Cu3 N7 92.76(13) . .
N12 Cu3 N7 176.07(14) . .
N6 N5 N7 110.4(3) . .
N6 N5 Cu1 127.8(3) . .
N7 N5 Cu1 121.9(2) . .
N8 N7 N5 110.3(3) . .
N8 N7 Cu3 128.6(3) . .
N5 N7 Cu3 120.6(2) . .
N7 N8 C5 102.7(3) . .
N5 N6 C5 102.3(3) . .
C9 N12 C10 120.0(4) . .
C9 N12 Cu3 121.5(3) . .
C10 N12 Cu3 118.4(3) . .
N3 N2 N1 108.2(3) . .
N4 N1 N2 110.8(3) . .
N4 N1 Cu1 122.4(3) . .
N2 N1 Cu1 126.4(3) . .
N1 N4 C1 103.3(3) . .
N2 N3 C1 105.3(3) . .
N10 N9 Cu3 124.1(3) . .
N10 N9 Cu1 129.9(3) . .
Cu3 N9 Cu1 105.99(13) . .
N11 N10 N9 178.5(6) . .
C12 N13 C11 118.2(4) . .
C12 N13 Cu3 124.9(3) . .
C11 N13 Cu3 116.8(3) . .
C15 N14 C14 123.2(6) . .
C15 N14 C13 120.3(6) . .
C14 N14 C13 115.3(7) . .
N6 C5 N8 114.3(4) . .
N6 C5 C6 121.3(4) . .
N8 C5 C6 124.4(4) . .
C8 C6 C7 118.8(4) . .
C8 C6 C5 121.2(4) . .
C7 C6 C5 119.9(4) . .
C9 C7 C6 118.6(4) 4_565 .
C9 C7 H7 120.7 4_565 .
C6 C7 H7 120.7 . .
N12 C10 C8 121.0(4) . 4_566
N12 C10 H10 119.5 . .
C8 C10 H10 119.5 4_566 .
N3 C1 N4 112.4(3) . .
N3 C1 C2 126.2(4) . .
N4 C1 C2 121.5(4) . .
C4 C2 C3 118.2(4) . .
C4 C2 C1 123.0(4) . .
C3 C2 C1 118.8(4) . .
C12 C4 C2 119.6(4) 2_746 .
C12 C4 H4 120.2 2_746 .
C2 C4 H4 120.2 . .
N12 C9 C7 122.2(4) . 4_566
N12 C9 H9 118.9 . .
C7 C9 H9 118.9 4_566 .
C6 C8 C10 119.3(4) . 4_565
C6 C8 H8 120.3 . .
C10 C8 H8 120.3 4_565 .
C11 C3 C2 119.3(4) 2_746 .
C11 C3 H3 120.4 2_746 .
C2 C3 H3 120.4 . .
N13 C11 C3 122.0(4) . 2_756
N13 C11 H11 119.0 . .
C3 C11 H11 119.0 2_756 .
N13 C12 C4 122.7(4) . 2_756
N13 C12 H12 118.6 . .
C4 C12 H12 118.6 2_756 .
N14 C14 H14A 109.5 . .
N14 C14 H14B 109.5 . .
H14A C14 H14B 109.5 . .
N14 C14 H14C 109.5 . .
H14A C14 H14C 109.5 . .
H14B C14 H14C 109.5 . .
N14 C13 H13A 109.5 . .
N14 C13 H13B 109.5 . .
H13A C13 H13B 109.5 . .
N14 C13 H13C 109.5 . .
H13A C13 H13C 109.5 . .
H13B C13 H13C 109.5 . .
O1 C15 N14 123.7(6) . .
O1 C15 H15 118.1 . .
N14 C15 H15 118.1 . .

loop_
_geom_bond_atom_site_label_1
_geom_bond_atom_site_label_2
_geom_bond_distance
_geom_bond_site_symmetry_2
Cu1 N5 2.011(3) 3_656
Cu1 N5 2.011(3) .
Cu1 N1 2.014(3) .
Cu1 N1 2.014(3) 3_656
Cu1 N9 2.318(3) .
Cu1 N9 2.318(3) 3_656
Cu3 N9 1.967(3) .
Cu3 N13 2.012(3) .
Cu3 N12 2.014(3) .
Cu3 N7 2.027(3) .
O1 C15 1.235(6) .
N5 N6 1.321(4) .
N5 N7 1.330(4) .
N7 N8 1.309(4) .
N8 C5 1.339(5) .
N6 C5 1.331(5) .
N12 C9 1.326(5) .
N12 C10 1.346(5) .
N2 N3 1.325(4) .
N2 N1 1.342(4) .
N1 N4 1.329(4) .
N4 C1 1.344(5) .
N3 C1 1.338(5) .
N9 N10 1.171(9) .
N10 N11 1.140(14) .
N13 C12 1.337(5) .
N13 C11 1.357(5) .
N14 C15 1.348(7) .
N14 C14 1.421(8) .
N14 C13 1.448(9) .
C5 C6 1.479(5) .
C6 C8 1.370(6) .
C6 C7 1.407(6) .
C7 C9 1.372(5) 4_565
C7 H7 0.9300 .
C10 C8 1.390(5) 4_566
C10 H10 0.9300 .
C1 C2 1.462(5) .
C2 C4 1.380(5) .
C2 C3 1.397(6) .
C4 C12 1.376(5) 2_746
C4 H4 0.9300 .
C9 C7 1.372(5) 4_566
C9 H9 0.9300 .
C8 C10 1.390(5) 4_565
C8 H8 0.9300 .
C3 C11 1.379(6) 2_746
C3 H3 0.9300 .
C11 C3 1.379(6) 2_756
C11 H11 0.9300 .
C12 C4 1.376(5) 2_756
C12 H12 0.9300 .
C14 H14A 0.9600 .
C14 H14B 0.9600 .
C14 H14C 0.9600 .
C13 H13A 0.9600 .
C13 H13B 0.9600 .
C13 H13C 0.9600 .
C15 H15 0.9300 .

loop_
_geom_torsion_atom_site_label_1
_geom_torsion_atom_site_label_2
_geom_torsion_atom_site_label_3
_geom_torsion_atom_site_label_4
_geom_torsion
_geom_torsion_site_symmetry_1
_geom_torsion_site_symmetry_4
N1 Cu1 N5 N6 123.5(3) . .
N1 Cu1 N5 N6 -56.5(3) 3_656 .
N9 Cu1 N5 N6 -149.2(3) . .
N9 Cu1 N5 N6 30.8(3) 3_656 .
N1 Cu1 N5 N7 -57.8(3) . .
N1 Cu1 N5 N7 122.2(3) 3_656 .
N9 Cu1 N5 N7 29.4(3) . .
N9 Cu1 N5 N7 -150.6(3) 3_656 .
N6 N5 N7 N8 0.6(4) . .
Cu1 N5 N7 N8 -178.3(2) . .
N6 N5 N7 Cu3 173.0(2) . .
Cu1 N5 N7 Cu3 -5.9(4) . .
N9 Cu3 N7 N8 144.7(3) . .
N13 Cu3 N7 N8 -37.8(3) . .
N9 Cu3 N7 N5 -26.2(3) . .
N13 Cu3 N7 N5 151.3(3) . .
N5 N7 N8 C5 -0.2(4) . .
Cu3 N7 N8 C5 -171.8(3) . .
N7 N5 N6 C5 -0.7(4) . .
Cu1 N5 N6 C5 178.1(3) . .
N9 Cu3 N12 C9 67.7(4) . .
N13 Cu3 N12 C9 -109.7(4) . .
N9 Cu3 N12 C10 -108.4(3) . .
N13 Cu3 N12 C10 74.2(3) . .
N3 N2 N1 N4 -1.5(4) . .
N3 N2 N1 Cu1 -175.1(2) . .
N5 Cu1 N1 N4 68.0(3) 3_656 .
N5 Cu1 N1 N4 -112.0(3) . .
N9 Cu1 N1 N4 166.2(3) . .
N9 Cu1 N1 N4 -13.8(3) 3_656 .
N5 Cu1 N1 N2 -119.1(3) 3_656 .
N5 Cu1 N1 N2 60.9(3) . .
N9 Cu1 N1 N2 -20.9(3) . .
N9 Cu1 N1 N2 159.1(3) 3_656 .
N2 N1 N4 C1 0.2(4) . .
Cu1 N1 N4 C1 174.0(2) . .
N1 N2 N3 C1 2.2(4) . .
N12 Cu3 N9 N10 38.4(4) . .
N7 Cu3 N9 N10 -138.1(4) . .
N12 Cu3 N9 Cu1 -143.05(15) . .
N7 Cu3 N9 Cu1 40.48(14) . .
N5 Cu1 N9 N10 -44.2(4) 3_656 .
N5 Cu1 N9 N10 135.8(4) . .
N1 Cu1 N9 N10 -133.4(4) . .
N1 Cu1 N9 N10 46.6(4) 3_656 .
N5 Cu1 N9 Cu3 137.38(14) 3_656 .
N5 Cu1 N9 Cu3 -42.62(14) . .
N1 Cu1 N9 Cu3 48.22(14) . .
N1 Cu1 N9 Cu3 -131.78(14) 3_656 .
N12 Cu3 N13 C12 -115.1(4) . .
N7 Cu3 N13 C12 61.4(4) . .
N12 Cu3 N13 C11 60.5(3) . .
N7 Cu3 N13 C11 -122.9(3) . .
N5 N6 C5 N8 0.6(5) . .
N5 N6 C5 C6 -179.7(3) . .
N7 N8 C5 N6 -0.2(5) . .
N7 N8 C5 C6 -179.9(4) . .
N6 C5 C6 C8 -2.1(6) . .
N8 C5 C6 C8 177.6(4) . .
N6 C5 C6 C7 176.2(4) . .
N8 C5 C6 C7 -4.2(6) . .
C8 C6 C7 C9 -0.5(7) . 4_565
C5 C6 C7 C9 -178.7(4) . 4_565
C9 N12 C10 C8 3.1(7) . 4_566
Cu3 N12 C10 C8 179.3(3) . 4_566
N2 N3 C1 N4 -2.2(4) . .
N2 N3 C1 C2 176.8(4) . .
N1 N4 C1 N3 1.3(4) . .
N1 N4 C1 C2 -177.8(3) . .
N3 C1 C2 C4 15.7(7) . .
N4 C1 C2 C4 -165.3(4) . .
N3 C1 C2 C3 -164.5(4) . .
N4 C1 C2 C3 14.5(6) . .
C3 C2 C4 C12 0.8(7) . 2_746
C1 C2 C4 C12 -179.4(4) . 2_746
C10 N12 C9 C7 -3.5(7) . 4_566
Cu3 N12 C9 C7 -179.6(4) . 4_566
C7 C6 C8 C10 0.8(7) . 4_565
C5 C6 C8 C10 179.1(4) . 4_565
C4 C2 C3 C11 0.1(7) . 2_746
C1 C2 C3 C11 -179.7(4) . 2_746
C12 N13 C11 C3 2.2(7) . 2_756
Cu3 N13 C11 C3 -173.7(4) . 2_756
C11 N13 C12 C4 -1.2(7) . 2_756
Cu3 N13 C12 C4 174.3(3) . 2_756
C14 N14 C15 O1 8.5(11) . .
C13 N14 C15 O1 175.8(8) . .
